data_7223616
loop_
_publ_author_name
'Puttreddy, Rakesh'
'Beyeh, Ngong Kodiah'
'Rissanen, Kari'

_publ_section_title
;
 Inclusion complexes of Cethyl-2-methylresorcinarene and pyridine
 N-oxides: breaking the C--I&#x22EF;&#x2212;O--N+halogen bond by
 host--guest complexation
;
_journal_issue 5
_journal_name_full CrystEngComm
_journal_page_first 793
_journal_paper_doi 10.1039/C5CE02354H
_journal_volume 18
_journal_year 2016
_chemical_formula_moiety 'C40 H48 O8, 2(C6 H7 N O)'
_chemical_formula_sum 'C52 H62 N2 O10'
_chemical_formula_weight 875.03
_chemical_name_systematic
;
 ?
;
_space_group_crystal_system monoclinic
_space_group_IT_number 14
_space_group_name_Hall '-P 2yn'
_space_group_name_H-M_alt 'P 1 21/n 1'
_symmetry_space_group_name_Hall '-P 2yn'
_symmetry_space_group_name_H-M 'P 1 21/n 1'
_atom_sites_solution_hydrogens mixed
_audit_creation_date 2015-10-29
_audit_creation_method
;
Olex2 1.2
(compiled 2015.09.30 svn.r3233 for OlexSys, GUI svn.r5103)
;
_audit_update_record
;
2015-12-17 deposited with the CCDC.
2015-12-23 downloaded from the CCDC.
;
_cell_angle_alpha 90
_cell_angle_beta 90.28(3)
_cell_angle_gamma 90
_cell_formula_units_Z 4
_cell_length_a 12.559(3)
_cell_length_b 24.734(5)
_cell_length_c 14.682(3)
_cell_measurement_temperature 170
_cell_volume 4560.7(17)
_computing_molecular_graphics 'Olex2 (Dolomanov et al., 2009)'
_computing_publication_material 'Olex2 (Dolomanov et al., 2009)'
_computing_structure_refinement 'ShelXL (Sheldrick, 2015)'
_computing_structure_solution 'ShelXS (Sheldrick, 2008)'
_diffrn_ambient_temperature 170
_diffrn_measured_fraction_theta_full 0.999
_diffrn_measured_fraction_theta_max 0.999
_diffrn_measurement_device_type 'Bruker APEX-II CCD'
_diffrn_measurement_method '\w scans'
_diffrn_radiation_monochromator graphite
_diffrn_radiation_type MoK\a
_diffrn_radiation_wavelength 0.71073
_diffrn_reflns_av_R_equivalents 0.0745
_diffrn_reflns_av_unetI/netI 0.0813
_diffrn_reflns_laue_measured_fraction_full 0.999
_diffrn_reflns_laue_measured_fraction_max 0.999
_diffrn_reflns_limit_h_max 15
_diffrn_reflns_limit_h_min -11
_diffrn_reflns_limit_k_max 27
_diffrn_reflns_limit_k_min -29
_diffrn_reflns_limit_l_max 14
_diffrn_reflns_limit_l_min -17
_diffrn_reflns_number 32939
_diffrn_reflns_point_group_measured_fraction_full 0.999
_diffrn_reflns_point_group_measured_fraction_max 0.999
_diffrn_reflns_theta_full 25.250
_diffrn_reflns_theta_max 25.250
_diffrn_reflns_theta_min 2.129
_diffrn_standards_number 0
_exptl_absorpt_coefficient_mu 0.088
_exptl_absorpt_correction_T_max 0.7458
_exptl_absorpt_correction_T_min 0.6515
_exptl_absorpt_correction_type multi-scan
_exptl_absorpt_process_details
;
SADABS-2012/1 (Bruker,2012) was used for absorption correction.
wR2(int) was 0.0783 before and 0.0679 after correction.
The Ratio of minimum to maximum transmission is 0.8736.
The \l/2 correction factor is 0.0015.
;
_exptl_crystal_colour brown
_exptl_crystal_colour_primary brown
_exptl_crystal_density_diffrn 1.274
_exptl_crystal_description block
_exptl_crystal_F_000 1872
_exptl_crystal_size_max 0.27
_exptl_crystal_size_mid 0.16
_exptl_crystal_size_min 0.11
_refine_diff_density_max 0.256
_refine_diff_density_min -0.220
_refine_diff_density_rms 0.056
_refine_ls_extinction_method none
_refine_ls_goodness_of_fit_ref 1.014
_refine_ls_hydrogen_treatment mixed
_refine_ls_matrix_type full
_refine_ls_number_parameters 607
_refine_ls_number_reflns 8253
_refine_ls_number_restraints 0
_refine_ls_restrained_S_all 1.014
_refine_ls_R_factor_all 0.1197
_refine_ls_R_factor_gt 0.0624
_refine_ls_shift/su_max 0.001
_refine_ls_shift/su_mean 0.000
_refine_ls_structure_factor_coef Fsqd
_refine_ls_weighting_details 'w=1/[\s^2^(Fo^2^)+(0.0694P)^2^+2.4017P] where P=(Fo^2^+2Fc^2^)/3'
_refine_ls_weighting_scheme calc
_refine_ls_wR_factor_gt 0.1372
_refine_ls_wR_factor_ref 0.1622
_reflns_Friedel_coverage 0.000
_reflns_number_gt 4935
_reflns_number_total 8253
_reflns_threshold_expression 'I > 2\s(I)'
_cod_data_source_file c5ce02354h2.cif
_cod_data_source_block 2MePyNO_1
_cod_depositor_comments 'Adding full bibliography for 7223614--7223619.cif.'
_cod_original_cell_volume 4560.7(16)
_cod_database_code 7223616
_shelxl_version_number 2013-4
_shelx_space_group_comment
;
The symmetry employed for this shelxl refinement is uniquely defined
by the following loop, which should always be used as a source of
symmetry information in preference to the above space-group names.
They are only intended as comments.
;
_olex2_refinement_description
;
1. Fixed Uiso
 At 1.2 times of:
  All C(H) groups, All C(H,H) groups
 At 1.5 times of:
  All C(H,H,H) groups, All O(H) groups
2.a Ternary CH refined with riding coordinates:
 C7(H7), C14(H14), C21(H21), C28(H28)
2.b Secondary CH2 refined with riding coordinates:
 C29(H29A,H29B), C31(H31A,H31B), C33(H33A,H33B), C35(H35A,H35B)
2.c Aromatic/amide H refined with riding coordinates:
 C2(H2), C9(H9), C16(H16), C23(H23), C3A(H3A), C4A(H4A), C5A(H5A), C6A(H6A),
 C3B(H3B), C4B(H4B), C5B(H5B), C6B(H6B)
2.d Idealised Me refined as rotating group:
 C30(H30A,H30B,H30C), C32(H32A,H32B,H32C), C34(H34A,H34B,H34C), C36(H36A,H36B,
 H36C), C37(H37A,H37B,H37C), C38(H38A,H38B,H38C), C39(H39A,H39B,H39C), C40(H40A,
 H40B,H40C), C7A(H7AA,H7AB,H7AC), C7B(H7BA,H7BB,H7BC)
2.e Idealised tetrahedral OH refined as rotating group:
 O4(H4), O18(H18)
;
_olex2_submission_special_instructions 'No special instructions were received'

loop_
_space_group_symop_operation_xyz
'x, y, z'
'-x+1/2, y+1/2, -z+1/2'
'-x, -y, -z'
'x-1/2, -y-1/2, z-1/2'

loop_
_atom_site_label
_atom_site_type_symbol
_atom_site_fract_x
_atom_site_fract_y
_atom_site_fract_z
_atom_site_U_iso_or_equiv
_atom_site_adp_type
_atom_site_occupancy
_atom_site_site_symmetry_order
_atom_site_calc_flag
_atom_site_refinement_flags_posn
C1 C 0.2289(2) 0.17632(11) 0.76926(17) 0.0170(6) Uani 1 1 d .
C2 C 0.3003(2) 0.19808(11) 0.83172(17) 0.0181(6) Uani 1 1 d .
H2 H 0.3415 0.2273 0.8135 0.022 Uiso 1 1 calc R
C3 C 0.3137(2) 0.17872(11) 0.92014(17) 0.0183(6) Uani 1 1 d .
C4 C 0.2518(2) 0.13397(12) 0.94495(18) 0.0213(7) Uani 1 1 d .
C5 C 0.1799(2) 0.10958(11) 0.88406(18) 0.0203(6) Uani 1 1 d .
C6 C 0.1697(2) 0.13170(12) 0.79702(17) 0.0198(6) Uani 1 1 d .
C7 C 0.3897(2) 0.20645(11) 0.98661(17) 0.0176(6) Uani 1 1 d .
H7 H 0.3618 0.1999 1.0478 0.021 Uiso 1 1 calc R
C8 C 0.5008(2) 0.18085(11) 0.98387(17) 0.0174(6) Uani 1 1 d .
C9 C 0.5779(2) 0.19896(11) 0.92382(17) 0.0182(6) Uani 1 1 d .
H9 H 0.5600 0.2268 0.8840 0.022 Uiso 1 1 calc R
C10 C 0.6803(2) 0.17799(11) 0.91979(16) 0.0170(6) Uani 1 1 d .
C11 C 0.7037(2) 0.13403(12) 0.97614(17) 0.0215(7) Uani 1 1 d .
C12 C 0.6283(2) 0.11331(11) 1.03736(17) 0.0219(7) Uani 1 1 d .
C13 C 0.5296(2) 0.13840(12) 1.04128(17) 0.0220(7) Uani 1 1 d .
C14 C 0.7624(2) 0.20180(11) 0.85478(17) 0.0179(6) Uani 1 1 d .
H14 H 0.8327 0.1915 0.8783 0.022 Uiso 1 1 calc R
C15 C 0.7511(2) 0.17603(11) 0.76077(17) 0.0177(6) Uani 1 1 d .
C16 C 0.6775(2) 0.19459(11) 0.69675(17) 0.0177(6) Uani 1 1 d .
H16 H 0.6347 0.2238 0.7122 0.021 Uiso 1 1 calc R
C17 C 0.6648(2) 0.17166(11) 0.61083(17) 0.0165(6) Uani 1 1 d .
C18 C 0.7266(2) 0.12616(11) 0.59122(17) 0.0196(6) Uani 1 1 d .
C19 C 0.8021(2) 0.10561(11) 0.65275(18) 0.0206(6) Uani 1 1 d .
C20 C 0.8137(2) 0.13192(11) 0.73609(17) 0.0187(6) Uani 1 1 d .
C21 C 0.5900(2) 0.19733(11) 0.54022(17) 0.0182(6) Uani 1 1 d .
H21 H 0.6183 0.1882 0.4801 0.022 Uiso 1 1 calc R
C22 C 0.4782(2) 0.17368(11) 0.54466(17) 0.0182(6) Uani 1 1 d .
C23 C 0.4024(2) 0.19485(11) 0.60348(17) 0.0179(6) Uani 1 1 d .
H23 H 0.4220 0.2236 0.6408 0.021 Uiso 1 1 calc R
C24 C 0.2988(2) 0.17532(11) 0.60939(16) 0.0178(6) Uani 1 1 d .
C25 C 0.2729(2) 0.12990(12) 0.55671(17) 0.0200(6) Uani 1 1 d .
C26 C 0.3470(2) 0.10546(11) 0.49874(17) 0.0206(7) Uani 1 1 d .
C27 C 0.4467(2) 0.12981(12) 0.49100(17) 0.0199(6) Uani 1 1 d .
C28 C 0.2180(2) 0.20068(11) 0.67364(17) 0.0185(6) Uani 1 1 d .
H28 H 0.1474 0.1903 0.6509 0.022 Uiso 1 1 calc R
C29 C 0.2221(2) 0.26287(12) 0.67221(18) 0.0247(7) Uani 1 1 d .
H29A H 0.2912 0.2746 0.6944 0.030 Uiso 1 1 calc R
H29B H 0.2148 0.2752 0.6098 0.030 Uiso 1 1 calc R
C30 C 0.1361(3) 0.28936(13) 0.7294(2) 0.0372(8) Uani 1 1 d .
H30A H 0.0673 0.2785 0.7074 0.056 Uiso 1 1 calc GR
H30B H 0.1425 0.3280 0.7252 0.056 Uiso 1 1 calc GR
H30C H 0.1442 0.2784 0.7918 0.056 Uiso 1 1 calc GR
C31 C 0.3921(2) 0.26817(11) 0.97368(18) 0.0225(7) Uani 1 1 d .
H31A H 0.4208 0.2763 0.9140 0.027 Uiso 1 1 calc R
H31B H 0.3198 0.2819 0.9756 0.027 Uiso 1 1 calc R
C32 C 0.4580(3) 0.29675(13) 1.0452(2) 0.0348(8) Uani 1 1 d .
H32A H 0.4559 0.3350 1.0346 0.052 Uiso 1 1 calc GR
H32B H 0.5303 0.2843 1.0422 0.052 Uiso 1 1 calc GR
H32C H 0.4297 0.2891 1.1045 0.052 Uiso 1 1 calc GR
C33 C 0.7592(2) 0.26398(11) 0.85274(18) 0.0222(7) Uani 1 1 d .
H33A H 0.6904 0.2755 0.8295 0.027 Uiso 1 1 calc R
H33B H 0.7662 0.2774 0.9145 0.027 Uiso 1 1 calc R
C34 C 0.8461(3) 0.28924(12) 0.7946(2) 0.0295(7) Uani 1 1 d .
H34A H 0.8369 0.2782 0.7324 0.044 Uiso 1 1 calc GR
H34B H 0.9146 0.2775 0.8163 0.044 Uiso 1 1 calc GR
H34C H 0.8417 0.3279 0.7985 0.044 Uiso 1 1 calc GR
C35 C 0.5898(2) 0.25910(11) 0.54679(18) 0.0214(7) Uani 1 1 d .
H35A H 0.5607 0.2697 0.6052 0.026 Uiso 1 1 calc R
H35B H 0.6626 0.2720 0.5442 0.026 Uiso 1 1 calc R
C36 C 0.5256(3) 0.28591(13) 0.4716(2) 0.0315(8) Uani 1 1 d .
H36A H 0.5546 0.2761 0.4136 0.047 Uiso 1 1 calc GR
H36B H 0.5287 0.3245 0.4788 0.047 Uiso 1 1 calc GR
H36C H 0.4529 0.2742 0.4749 0.047 Uiso 1 1 calc GR
C37 C 0.1151(3) 0.06108(13) 0.9132(2) 0.0322(8) Uani 1 1 d .
H37A H 0.0507 0.0731 0.9417 0.048 Uiso 1 1 calc GR
H37B H 0.1557 0.0398 0.9556 0.048 Uiso 1 1 calc GR
H37C H 0.0979 0.0395 0.8608 0.048 Uiso 1 1 calc GR
C38 C 0.6539(3) 0.06473(14) 1.0948(2) 0.0365(8) Uani 1 1 d .
H38A H 0.7153 0.0467 1.0706 0.055 Uiso 1 1 calc GR
H38B H 0.5944 0.0404 1.0943 0.055 Uiso 1 1 calc GR
H38C H 0.6684 0.0760 1.1562 0.055 Uiso 1 1 calc GR
C39 C 0.8685(2) 0.05744(12) 0.62829(19) 0.0269(7) Uani 1 1 d .
H39A H 0.9289 0.0690 0.5934 0.040 Uiso 1 1 calc GR
H39B H 0.8266 0.0326 0.5929 0.040 Uiso 1 1 calc GR
H39C H 0.8927 0.0399 0.6829 0.040 Uiso 1 1 calc GR
C40 C 0.3238(3) 0.05234(13) 0.4528(2) 0.0332(8) Uani 1 1 d .
H40A H 0.2666 0.0345 0.4838 0.050 Uiso 1 1 calc GR
H40B H 0.3863 0.0300 0.4547 0.050 Uiso 1 1 calc GR
H40C H 0.3037 0.0587 0.3905 0.050 Uiso 1 1 calc GR
O4 O 0.25504(17) 0.11238(9) 1.03132(13) 0.0312(5) Uani 1 1 d .
H4 H 0.3140 0.1176 1.0539 0.047 Uiso 1 1 calc GR
O6 O 0.09483(16) 0.10728(8) 0.74059(13) 0.0260(5) Uani 1 1 d .
H6 H 0.116(3) 0.1094(13) 0.687(2) 0.039 Uiso 1 1 d R
O11 O 0.80149(17) 0.10873(9) 0.97534(14) 0.0292(5) Uani 1 1 d .
H11 H 0.832(3) 0.1132(14) 0.924(2) 0.044 Uiso 1 1 d R
O13 O 0.45198(16) 0.12049(9) 1.10107(13) 0.0296(5) Uani 1 1 d .
H13 H 0.473(3) 0.1059(14) 1.149(2) 0.044 Uiso 1 1 d R
O18 O 0.72043(17) 0.09995(9) 0.50853(13) 0.0292(5) Uani 1 1 d .
H18 H 0.6619 0.1055 0.4854 0.044 Uiso 1 1 calc GR
O20 O 0.88615(17) 0.11260(8) 0.80044(13) 0.0254(5) Uani 1 1 d .
H20 H 0.945(3) 0.1072(14) 0.780(2) 0.038 Uiso 1 1 d R
O25 O 0.17439(17) 0.10675(9) 0.57071(13) 0.0284(5) Uani 1 1 d .
H25 H 0.148(3) 0.0984(14) 0.524(2) 0.043 Uiso 1 1 d R
O27 O 0.52205(16) 0.10842(8) 0.43255(13) 0.0258(5) Uani 1 1 d .
H27 H 0.494(3) 0.0969(13) 0.382(2) 0.039 Uiso 1 1 d R
C2A C 0.5827(3) 0.01265(13) 0.78034(19) 0.0311(8) Uani 1 1 d .
C3A C 0.5525(3) 0.06680(13) 0.7875(2) 0.0384(9) Uani 1 1 d .
H3A H 0.5983 0.0915 0.8151 0.046 Uiso 1 1 calc R
C4A C 0.4560(3) 0.08409(15) 0.7543(2) 0.0451(10) Uani 1 1 d .
H4A H 0.4366 0.1202 0.7604 0.054 Uiso 1 1 calc R
C5A C 0.3886(3) 0.04865(14) 0.7126(2) 0.0403(9) Uani 1 1 d .
H5A H 0.3232 0.0602 0.6897 0.048 Uiso 1 1 calc R
C6A C 0.4184(3) -0.00360(13) 0.70497(19) 0.0310(8) Uani 1 1 d .
H6A H 0.3735 -0.0278 0.6753 0.037 Uiso 1 1 calc R
C7A C 0.6841(3) -0.00916(14) 0.8154(2) 0.0437(9) Uani 1 1 d .
H7AA H 0.6710 -0.0299 0.8694 0.066 Uiso 1 1 calc GR
H7AB H 0.7315 0.0201 0.8295 0.066 Uiso 1 1 calc GR
H7AC H 0.7158 -0.0319 0.7700 0.066 Uiso 1 1 calc GR
N1A N 0.5127(2) -0.02175(9) 0.73968(14) 0.0209(5) Uani 1 1 d .
O1A O 0.53298(17) -0.07453(8) 0.73411(12) 0.0268(5) Uani 1 1 d .
C2B C -0.0417(3) 0.06329(14) 0.3110(2) 0.0383(9) Uani 1 1 d .
C3B C -0.0488(4) 0.07539(17) 0.2191(3) 0.0623(12) Uani 1 1 d .
H3B H -0.1066 0.0625 0.1857 0.075 Uiso 1 1 calc R
C4B C 0.0276(5) 0.10614(18) 0.1758(3) 0.0757(15) Uani 1 1 d .
H4B H 0.0224 0.1133 0.1137 0.091 Uiso 1 1 calc R
C5B C 0.1108(4) 0.12577(17) 0.2258(3) 0.0598(12) Uani 1 1 d .
H5B H 0.1628 0.1469 0.1983 0.072 Uiso 1 1 calc R
C6B C 0.1171(3) 0.11423(14) 0.3165(2) 0.0445(9) Uani 1 1 d .
H6B H 0.1738 0.1277 0.3506 0.053 Uiso 1 1 calc R
C7B C -0.1193(3) 0.02958(15) 0.3627(2) 0.0465(10) Uani 1 1 d .
H7BA H -0.1599 0.0523 0.4026 0.070 Uiso 1 1 calc GR
H7BB H -0.0815 0.0031 0.3980 0.070 Uiso 1 1 calc GR
H7BC H -0.1665 0.0117 0.3208 0.070 Uiso 1 1 calc GR
N2B N 0.0424(2) 0.08352(11) 0.35771(17) 0.0328(7) Uani 1 1 d .
O2B O 0.05161(19) 0.07198(10) 0.44482(14) 0.0435(6) Uani 1 1 d .

loop_
_atom_site_aniso_label
_atom_site_aniso_U_11
_atom_site_aniso_U_22
_atom_site_aniso_U_33
_atom_site_aniso_U_23
_atom_site_aniso_U_13
_atom_site_aniso_U_12
C1 0.0124(16) 0.0197(15) 0.0190(14) 0.0011(11) 0.0016(11) 0.0034(13)
C2 0.0165(16) 0.0187(15) 0.0192(14) 0.0007(11) 0.0006(11) 0.0013(13)
C3 0.0137(16) 0.0226(16) 0.0184(14) -0.0028(11) 0.0009(11) 0.0024(13)
C4 0.0177(17) 0.0249(16) 0.0213(15) 0.0051(12) 0.0024(12) 0.0038(14)
C5 0.0173(17) 0.0199(15) 0.0237(15) 0.0016(12) 0.0027(12) -0.0012(13)
C6 0.0142(16) 0.0261(16) 0.0190(14) -0.0046(12) 0.0003(12) 0.0021(13)
C7 0.0161(16) 0.0244(16) 0.0125(13) 0.0012(11) -0.0003(11) 0.0020(13)
C8 0.0130(16) 0.0232(15) 0.0160(13) -0.0007(11) -0.0023(11) 0.0005(13)
C9 0.0192(17) 0.0220(15) 0.0133(13) 0.0006(11) -0.0039(11) 0.0024(13)
C10 0.0178(17) 0.0203(15) 0.0127(13) -0.0019(11) -0.0028(11) -0.0009(13)
C11 0.0192(17) 0.0272(17) 0.0181(14) -0.0007(12) -0.0022(12) 0.0035(14)
C12 0.0203(18) 0.0267(17) 0.0186(14) 0.0031(12) -0.0015(12) 0.0038(14)
C13 0.0186(18) 0.0314(17) 0.0159(14) 0.0014(12) -0.0004(12) -0.0025(14)
C14 0.0115(16) 0.0243(16) 0.0180(14) -0.0022(11) -0.0035(11) 0.0004(13)
C15 0.0107(15) 0.0244(16) 0.0178(14) -0.0022(11) 0.0007(11) -0.0017(13)
C16 0.0120(16) 0.0205(15) 0.0206(14) -0.0005(11) 0.0013(11) 0.0028(13)
C17 0.0139(16) 0.0173(15) 0.0182(14) -0.0011(11) 0.0006(11) -0.0030(12)
C18 0.0169(17) 0.0228(16) 0.0192(14) -0.0054(12) 0.0017(12) -0.0027(13)
C19 0.0179(17) 0.0191(15) 0.0247(15) -0.0014(12) 0.0032(12) 0.0004(13)
C20 0.0119(16) 0.0243(16) 0.0200(14) 0.0033(12) -0.0008(11) -0.0008(13)
C21 0.0156(16) 0.0232(15) 0.0157(13) -0.0035(11) 0.0029(11) -0.0009(13)
C22 0.0170(17) 0.0210(15) 0.0164(14) 0.0033(11) -0.0037(11) -0.0016(13)
C23 0.0163(16) 0.0213(15) 0.0161(13) -0.0017(11) -0.0028(11) -0.0019(13)
C24 0.0199(17) 0.0212(15) 0.0124(13) 0.0019(11) 0.0000(11) 0.0026(13)
C25 0.0151(17) 0.0279(16) 0.0170(14) 0.0011(12) -0.0024(11) -0.0028(13)
C26 0.0225(18) 0.0231(16) 0.0161(14) -0.0007(11) 0.0001(12) -0.0009(14)
C27 0.0179(17) 0.0251(16) 0.0168(14) -0.0014(12) 0.0006(12) 0.0011(14)
C28 0.0115(16) 0.0264(16) 0.0176(14) -0.0004(12) -0.0025(11) 0.0023(13)
C29 0.0251(18) 0.0299(17) 0.0191(14) 0.0040(12) 0.0028(12) 0.0056(14)
C30 0.045(2) 0.038(2) 0.0289(17) 0.0040(15) 0.0061(15) 0.0122(18)
C31 0.0179(17) 0.0266(17) 0.0229(15) -0.0011(12) -0.0010(12) 0.0026(14)
C32 0.035(2) 0.0315(18) 0.0381(18) -0.0097(14) -0.0065(15) 0.0041(16)
C33 0.0248(18) 0.0212(16) 0.0206(14) -0.0043(12) -0.0023(12) -0.0016(14)
C34 0.029(2) 0.0283(17) 0.0309(16) 0.0029(14) 0.0017(14) -0.0044(15)
C35 0.0187(17) 0.0247(16) 0.0207(14) 0.0009(12) 0.0003(12) -0.0025(14)
C36 0.031(2) 0.0334(19) 0.0300(16) 0.0042(14) -0.0052(14) 0.0004(16)
C37 0.033(2) 0.0328(19) 0.0308(17) 0.0058(14) -0.0029(14) -0.0086(16)
C38 0.031(2) 0.040(2) 0.0382(18) 0.0168(15) 0.0044(15) 0.0095(17)
C39 0.0259(19) 0.0257(17) 0.0292(16) -0.0039(13) -0.0022(13) 0.0046(15)
C40 0.030(2) 0.0374(19) 0.0324(17) -0.0118(14) 0.0042(14) -0.0109(16)
O4 0.0286(13) 0.0424(13) 0.0225(11) 0.0165(10) -0.0073(9) -0.0073(11)
O6 0.0218(13) 0.0359(12) 0.0204(10) -0.0040(9) -0.0002(9) -0.0099(10)
O11 0.0204(13) 0.0374(13) 0.0301(12) 0.0108(10) 0.0056(9) 0.0121(10)
O13 0.0201(12) 0.0457(14) 0.0230(11) 0.0176(10) 0.0004(9) 0.0012(10)
O18 0.0245(13) 0.0375(13) 0.0256(11) -0.0168(9) -0.0083(9) 0.0088(11)
O20 0.0166(12) 0.0369(13) 0.0226(11) -0.0005(9) -0.0004(9) 0.0108(10)
O25 0.0201(13) 0.0423(14) 0.0227(11) -0.0091(10) 0.0024(9) -0.0123(10)
O27 0.0182(12) 0.0369(13) 0.0222(10) -0.0137(9) -0.0002(8) -0.0001(10)
C2A 0.034(2) 0.036(2) 0.0233(15) 0.0007(14) 0.0012(14) -0.0048(17)
C3A 0.048(2) 0.0301(19) 0.0375(19) -0.0037(15) 0.0000(16) -0.0089(18)
C4A 0.063(3) 0.031(2) 0.041(2) 0.0059(16) 0.0056(19) 0.009(2)
C5A 0.042(2) 0.042(2) 0.0365(19) 0.0067(16) 0.0003(16) 0.0125(19)
C6A 0.032(2) 0.037(2) 0.0247(16) 0.0070(14) 0.0042(14) 0.0068(16)
C7A 0.041(2) 0.040(2) 0.050(2) 0.0009(17) -0.0119(17) -0.0061(19)
N1A 0.0254(15) 0.0202(13) 0.0170(11) 0.0014(10) -0.0009(10) 0.0024(12)
O1A 0.0398(15) 0.0183(11) 0.0224(10) -0.0008(8) -0.0019(9) 0.0058(10)
C2B 0.037(2) 0.041(2) 0.0364(19) -0.0101(16) -0.0066(16) 0.0026(18)
C3B 0.077(3) 0.062(3) 0.048(2) -0.009(2) -0.023(2) -0.010(3)
C4B 0.128(5) 0.069(3) 0.031(2) 0.012(2) -0.008(3) -0.020(3)
C5B 0.078(3) 0.058(3) 0.044(2) 0.008(2) 0.006(2) -0.015(2)
C6B 0.049(3) 0.039(2) 0.046(2) 0.0058(16) 0.0043(18) -0.0084(19)
C7B 0.034(2) 0.051(2) 0.055(2) -0.0166(18) 0.0008(17) -0.0074(19)
N2B 0.0333(18) 0.0343(16) 0.0310(15) -0.0002(12) 0.0008(12) -0.0016(14)
O2B 0.0407(15) 0.0587(16) 0.0310(13) -0.0011(11) -0.0038(10) -0.0130(13)

loop_
_atom_type_symbol
_atom_type_description
_atom_type_scat_dispersion_real
_atom_type_scat_dispersion_imag
_atom_type_scat_source
C C 0.0033 0.0016 'International Tables Vol C Tables 4.2.6.8 and 6.1.1.4'
H H 0.0000 0.0000 'International Tables Vol C Tables 4.2.6.8 and 6.1.1.4'
N N 0.0061 0.0033 'International Tables Vol C Tables 4.2.6.8 and 6.1.1.4'
O O 0.0106 0.0060 'International Tables Vol C Tables 4.2.6.8 and 6.1.1.4'

loop_
_geom_angle_atom_site_label_1
_geom_angle_atom_site_label_2
_geom_angle_atom_site_label_3
_geom_angle
C2 C1 C6 117.2(2)
C2 C1 C28 120.5(2)
C6 C1 C28 122.3(2)
C1 C2 H2 118.1
C1 C2 C3 123.9(3)
C3 C2 H2 118.1
C2 C3 C4 116.7(2)
C2 C3 C7 121.0(3)
C4 C3 C7 122.4(2)
C3 C4 C5 122.0(2)
O4 C4 C3 122.1(3)
O4 C4 C5 115.8(2)
C4 C5 C37 120.4(2)
C6 C5 C4 118.1(3)
C6 C5 C37 121.5(3)
C1 C6 C5 122.1(2)
O6 C6 C1 122.1(2)
O6 C6 C5 115.8(2)
C3 C7 H7 106.6
C3 C7 C8 111.4(2)
C3 C7 C31 112.3(2)
C8 C7 H7 106.6
C8 C7 C31 112.9(2)
C31 C7 H7 106.6
C9 C8 C7 121.4(2)
C9 C8 C13 116.6(3)
C13 C8 C7 122.0(2)
C8 C9 H9 118.1
C8 C9 C10 123.8(2)
C10 C9 H9 118.1
C9 C10 C11 117.2(2)
C9 C10 C14 120.7(2)
C11 C10 C14 122.0(2)
C10 C11 C12 121.5(3)
O11 C11 C10 122.2(3)
O11 C11 C12 116.3(2)
C11 C12 C38 120.6(3)
C13 C12 C11 117.9(2)
C13 C12 C38 121.5(3)
C12 C13 C8 122.8(3)
O13 C13 C8 116.3(3)
O13 C13 C12 120.9(2)
C10 C14 H14 106.8
C10 C14 C33 112.4(2)
C15 C14 C10 110.1(2)
C15 C14 H14 106.8
C15 C14 C33 113.4(2)
C33 C14 H14 106.8
C16 C15 C14 122.1(2)
C16 C15 C20 117.1(2)
C20 C15 C14 120.8(2)
C15 C16 H16 118.3
C17 C16 C15 123.4(3)
C17 C16 H16 118.3
C16 C17 C18 117.0(2)
C16 C17 C21 120.7(2)
C18 C17 C21 122.2(2)
C17 C18 C19 122.2(2)
O18 C18 C17 122.1(2)
O18 C18 C19 115.6(2)
C18 C19 C39 120.6(2)
C20 C19 C18 117.7(3)
C20 C19 C39 121.7(3)
C19 C20 C15 122.5(2)
C19 C20 O20 120.1(2)
O20 C20 C15 117.4(2)
C17 C21 H21 106.8
C22 C21 C17 112.0(2)
C22 C21 H21 106.8
C22 C21 C35 112.3(2)
C35 C21 C17 111.8(2)
C35 C21 H21 106.8
C23 C22 C21 121.1(2)
C23 C22 C27 116.7(3)
C27 C22 C21 122.3(2)
C22 C23 H23 118.3
C22 C23 C24 123.5(2)
C24 C23 H23 118.3
C23 C24 C25 117.3(2)
C23 C24 C28 121.4(2)
C25 C24 C28 121.3(2)
C26 C25 C24 121.9(3)
O25 C25 C24 117.1(2)
O25 C25 C26 120.7(2)
C25 C26 C40 121.4(3)
C27 C26 C25 117.5(2)
C27 C26 C40 120.8(3)
C26 C27 C22 122.8(2)
O27 C27 C22 116.9(2)
O27 C27 C26 120.1(2)
C1 C28 H28 106.6
C1 C28 C29 113.7(2)
C24 C28 C1 110.4(2)
C24 C28 H28 106.6
C24 C28 C29 112.4(2)
C29 C28 H28 106.6
C28 C29 H29A 108.9
C28 C29 H29B 108.9
H29A C29 H29B 107.7
C30 C29 C28 113.6(2)
C30 C29 H29A 108.9
C30 C29 H29B 108.9
C29 C30 H30A 109.5
C29 C30 H30B 109.5
C29 C30 H30C 109.5
H30A C30 H30B 109.5
H30A C30 H30C 109.5
H30B C30 H30C 109.5
C7 C31 H31A 109.0
C7 C31 H31B 109.0
H31A C31 H31B 107.8
C32 C31 C7 112.9(2)
C32 C31 H31A 109.0
C32 C31 H31B 109.0
C31 C32 H32A 109.5
C31 C32 H32B 109.5
C31 C32 H32C 109.5
H32A C32 H32B 109.5
H32A C32 H32C 109.5
H32B C32 H32C 109.5
C14 C33 H33A 108.8
C14 C33 H33B 108.8
H33A C33 H33B 107.7
C34 C33 C14 113.7(2)
C34 C33 H33A 108.8
C34 C33 H33B 108.8
C33 C34 H34A 109.5
C33 C34 H34B 109.5
C33 C34 H34C 109.5
H34A C34 H34B 109.5
H34A C34 H34C 109.5
H34B C34 H34C 109.5
C21 C35 H35A 109.0
C21 C35 H35B 109.0
H35A C35 H35B 107.8
C36 C35 C21 113.1(2)
C36 C35 H35A 109.0
C36 C35 H35B 109.0
C35 C36 H36A 109.5
C35 C36 H36B 109.5
C35 C36 H36C 109.5
H36A C36 H36B 109.5
H36A C36 H36C 109.5
H36B C36 H36C 109.5
C5 C37 H37A 109.5
C5 C37 H37B 109.5
C5 C37 H37C 109.5
H37A C37 H37B 109.5
H37A C37 H37C 109.5
H37B C37 H37C 109.5
C12 C38 H38A 109.5
C12 C38 H38B 109.5
C12 C38 H38C 109.5
H38A C38 H38B 109.5
H38A C38 H38C 109.5
H38B C38 H38C 109.5
C19 C39 H39A 109.5
C19 C39 H39B 109.5
C19 C39 H39C 109.5
H39A C39 H39B 109.5
H39A C39 H39C 109.5
H39B C39 H39C 109.5
C26 C40 H40A 109.5
C26 C40 H40B 109.5
C26 C40 H40C 109.5
H40A C40 H40B 109.5
H40A C40 H40C 109.5
H40B C40 H40C 109.5
C4 O4 H4 109.5
C6 O6 H6 108(2)
C11 O11 H11 111(2)
C13 O13 H13 117(2)
C18 O18 H18 109.5
C20 O20 H20 113(2)
C25 O25 H25 111(3)
C27 O27 H27 112(2)
C3A C2A C7A 124.1(3)
N1A C2A C3A 117.2(3)
N1A C2A C7A 118.7(3)
C2A C3A H3A 119.6
C4A C3A C2A 120.8(3)
C4A C3A H3A 119.6
C3A C4A H4A 119.8
C5A C4A C3A 120.4(3)
C5A C4A H4A 119.8
C4A C5A H5A 120.7
C6A C5A C4A 118.7(3)
C6A C5A H5A 120.7
C5A C6A H6A 119.1
C5A C6A N1A 121.7(3)
N1A C6A H6A 119.1
C2A C7A H7AA 109.5
C2A C7A H7AB 109.5
C2A C7A H7AC 109.5
H7AA C7A H7AB 109.5
H7AA C7A H7AC 109.5
H7AB C7A H7AC 109.5
C2A N1A C6A 121.1(3)
O1A N1A C2A 121.1(2)
O1A N1A C6A 117.8(2)
C3B C2B C7B 125.2(3)
N2B C2B C3B 117.5(3)
N2B C2B C7B 117.3(3)
C2B C3B H3B 119.2
C4B C3B C2B 121.7(4)
C4B C3B H3B 119.2
C3B C4B H4B 120.7
C5B C4B C3B 118.6(4)
C5B C4B H4B 120.7
C4B C5B H5B 120.2
C6B C5B C4B 119.5(4)
C6B C5B H5B 120.2
C5B C6B H6B 119.4
N2B C6B C5B 121.1(4)
N2B C6B H6B 119.4
C2B C7B H7BA 109.5
C2B C7B H7BB 109.5
C2B C7B H7BC 109.5
H7BA C7B H7BB 109.5
H7BA C7B H7BC 109.5
H7BB C7B H7BC 109.5
C2B N2B C6B 121.5(3)
O2B N2B C2B 118.6(3)
O2B N2B C6B 119.9(3)

loop_
_geom_bond_atom_site_label_1
_geom_bond_atom_site_label_2
_geom_bond_distance
C1 C2 1.388(4)
C1 C6 1.393(4)
C1 C28 1.533(4)
C2 H2 0.9300
C2 C3 1.393(4)
C3 C4 1.402(4)
C3 C7 1.525(4)
C4 C5 1.404(4)
C4 O4 1.376(3)
C5 C6 1.395(4)
C5 C37 1.512(4)
C6 O6 1.389(3)
C7 H7 0.9800
C7 C8 1.532(4)
C7 C31 1.539(4)
C8 C9 1.387(4)
C8 C13 1.393(4)
C9 H9 0.9300
C9 C10 1.388(4)
C10 C11 1.397(4)
C10 C14 1.527(4)
C11 C12 1.405(4)
C11 O11 1.379(3)
C12 C13 1.388(4)
C12 C38 1.502(4)
C13 O13 1.387(3)
C14 H14 0.9800
C14 C15 1.526(4)
C14 C33 1.539(4)
C15 C16 1.393(4)
C15 C20 1.394(4)
C16 H16 0.9300
C16 C17 1.392(4)
C17 C18 1.397(4)
C17 C21 1.534(4)
C18 C19 1.402(4)
C18 O18 1.378(3)
C19 C20 1.393(4)
C19 C39 1.499(4)
C20 O20 1.393(3)
C21 H21 0.9800
C21 C22 1.522(4)
C21 C35 1.531(4)
C22 C23 1.391(4)
C22 C27 1.397(4)
C23 H23 0.9300
C23 C24 1.391(4)
C24 C25 1.401(4)
C24 C28 1.523(4)
C25 C26 1.401(4)
C25 O25 1.380(3)
C26 C27 1.394(4)
C26 C40 1.505(4)
C27 O27 1.386(3)
C28 H28 0.9800
C28 C29 1.539(4)
C29 H29A 0.9700
C29 H29B 0.9700
C29 C30 1.520(4)
C30 H30A 0.9600
C30 H30B 0.9600
C30 H30C 0.9600
C31 H31A 0.9700
C31 H31B 0.9700
C31 C32 1.510(4)
C32 H32A 0.9600
C32 H32B 0.9600
C32 H32C 0.9600
C33 H33A 0.9700
C33 H33B 0.9700
C33 C34 1.523(4)
C34 H34A 0.9600
C34 H34B 0.9600
C34 H34C 0.9600
C35 H35A 0.9700
C35 H35B 0.9700
C35 C36 1.516(4)
C36 H36A 0.9600
C36 H36B 0.9600
C36 H36C 0.9600
C37 H37A 0.9600
C37 H37B 0.9600
C37 H37C 0.9600
C38 H38A 0.9600
C38 H38B 0.9600
C38 H38C 0.9600
C39 H39A 0.9600
C39 H39B 0.9600
C39 H39C 0.9600
C40 H40A 0.9600
C40 H40B 0.9600
C40 H40C 0.9600
O4 H4 0.8200
O6 H6 0.83(3)
O11 H11 0.85(3)
O13 H13 0.83(3)
O18 H18 0.8200
O20 H20 0.81(4)
O25 H25 0.78(3)
O27 H27 0.87(3)
C2A C3A 1.396(5)
C2A C7A 1.473(5)
C2A N1A 1.360(4)
C3A H3A 0.9300
C3A C4A 1.371(5)
C4A H4A 0.9300
C4A C5A 1.363(5)
C5A H5A 0.9300
C5A C6A 1.350(5)
C6A H6A 0.9300
C6A N1A 1.362(4)
C7A H7AA 0.9600
C7A H7AB 0.9600
C7A H7AC 0.9600
N1A O1A 1.333(3)
C2B C3B 1.384(5)
C2B C7B 1.494(5)
C2B N2B 1.352(4)
C3B H3B 0.9300
C3B C4B 1.383(6)
C4B H4B 0.9300
C4B C5B 1.363(6)
C5B H5B 0.9300
C5B C6B 1.363(5)
C6B H6B 0.9300
C6B N2B 1.353(4)
C7B H7BA 0.9600
C7B H7BB 0.9600
C7B H7BC 0.9600
N2B O2B 1.315(3)

loop_
_geom_hbond_atom_site_label_D
_geom_hbond_atom_site_label_H
_geom_hbond_atom_site_label_A
_geom_hbond_distance_DH
_geom_hbond_distance_HA
_geom_hbond_distance_DA
_geom_hbond_angle_DHA
_geom_hbond_site_symmetry_A
O4 H4 O13 0.82 1.86 2.680(3) 172.8 .
O6 H6 O25 0.83(3) 1.86(3) 2.691(3) 173(3) .
O11 H11 O20 0.85(3) 1.94(4) 2.786(3) 170(3) .
O13 H13 O1A 0.83(3) 1.89(4) 2.679(3) 159(3) 3_657
O18 H18 O27 0.82 1.92 2.733(3) 172.6 .
O20 H20 O6 0.81(4) 1.97(4) 2.771(3) 169(3) 1_655
O25 H25 O2B 0.78(3) 1.80(4) 2.551(3) 160(4) .
O27 H27 O1A 0.87(3) 1.82(3) 2.674(3) 166(3) 3_656

loop_
_geom_torsion_atom_site_label_1
_geom_torsion_atom_site_label_2
_geom_torsion_atom_site_label_3
_geom_torsion_atom_site_label_4
_geom_torsion
C1 C2 C3 C4 1.2(4)
C1 C2 C3 C7 -176.9(3)
C1 C28 C29 C30 -58.6(3)
C2 C1 C6 C5 0.6(4)
C2 C1 C6 O6 178.9(2)
C2 C1 C28 C24 87.3(3)
C2 C1 C28 C29 -40.1(4)
C2 C3 C4 C5 0.2(4)
C2 C3 C4 O4 -177.5(3)
C2 C3 C7 C8 -92.6(3)
C2 C3 C7 C31 35.1(4)
C3 C4 C5 C6 -1.0(4)
C3 C4 C5 C37 179.5(3)
C3 C7 C8 C9 89.0(3)
C3 C7 C8 C13 -91.1(3)
C3 C7 C31 C32 174.0(2)
C4 C3 C7 C8 89.4(3)
C4 C3 C7 C31 -142.9(3)
C4 C5 C6 C1 0.6(4)
C4 C5 C6 O6 -177.8(2)
C6 C1 C2 C3 -1.6(4)
C6 C1 C28 C24 -91.9(3)
C6 C1 C28 C29 140.7(3)
C7 C3 C4 C5 178.2(3)
C7 C3 C4 O4 0.5(4)
C7 C8 C9 C10 178.6(2)
C7 C8 C13 C12 177.4(2)
C7 C8 C13 O13 0.1(4)
C8 C7 C31 C32 -59.1(3)
C8 C9 C10 C11 3.9(4)
C8 C9 C10 C14 -177.2(2)
C9 C8 C13 C12 -2.6(4)
C9 C8 C13 O13 -180.0(2)
C9 C10 C11 C12 -2.7(4)
C9 C10 C11 O11 177.6(2)
C9 C10 C14 C15 -85.5(3)
C9 C10 C14 C33 42.0(3)
C10 C11 C12 C13 -0.9(4)
C10 C11 C12 C38 177.7(3)
C10 C14 C15 C16 84.1(3)
C10 C14 C15 C20 -94.8(3)
C10 C14 C33 C34 175.2(2)
C11 C10 C14 C15 93.4(3)
C11 C10 C14 C33 -139.2(3)
C11 C12 C13 C8 3.7(4)
C11 C12 C13 O13 -179.1(3)
C13 C8 C9 C10 -1.3(4)
C14 C10 C11 C12 178.4(2)
C14 C10 C11 O11 -1.3(4)
C14 C15 C16 C17 -179.5(3)
C14 C15 C20 C19 176.7(3)
C14 C15 C20 O20 0.1(4)
C15 C14 C33 C34 -59.1(3)
C15 C16 C17 C18 3.1(4)
C15 C16 C17 C21 -174.1(3)
C16 C15 C20 C19 -2.3(4)
C16 C15 C20 O20 -178.9(2)
C16 C17 C18 C19 -3.1(4)
C16 C17 C18 O18 179.8(3)
C16 C17 C21 C22 -92.0(3)
C16 C17 C21 C35 35.0(3)
C17 C18 C19 C20 0.6(4)
C17 C18 C19 C39 -178.6(3)
C17 C21 C22 C23 87.3(3)
C17 C21 C22 C27 -92.3(3)
C17 C21 C35 C36 174.0(2)
C18 C17 C21 C22 90.9(3)
C18 C17 C21 C35 -142.1(3)
C18 C19 C20 C15 2.2(4)
C18 C19 C20 O20 178.8(2)
C20 C15 C16 C17 -0.5(4)
C21 C17 C18 C19 174.1(3)
C21 C17 C18 O18 -3.0(4)
C21 C22 C23 C24 179.1(2)
C21 C22 C27 C26 175.6(2)
C21 C22 C27 O27 -0.1(4)
C22 C21 C35 C36 -59.2(3)
C22 C23 C24 C25 3.9(4)
C22 C23 C24 C28 -178.8(2)
C23 C22 C27 C26 -4.0(4)
C23 C22 C27 O27 -179.7(2)
C23 C24 C25 C26 -1.3(4)
C23 C24 C25 O25 172.5(2)
C23 C24 C28 C1 -85.2(3)
C23 C24 C28 C29 43.0(3)
C24 C25 C26 C27 -3.6(4)
C24 C25 C26 C40 171.2(3)
C24 C28 C29 C30 175.0(2)
C25 C24 C28 C1 92.1(3)
C25 C24 C28 C29 -139.8(3)
C25 C26 C27 C22 6.4(4)
C25 C26 C27 O27 -178.0(2)
C27 C22 C23 C24 -1.3(4)
C28 C1 C2 C3 179.1(3)
C28 C1 C6 C5 179.9(3)
C28 C1 C6 O6 -1.8(4)
C28 C24 C25 C26 -178.7(2)
C28 C24 C25 O25 -4.8(4)
C31 C7 C8 C9 -38.5(3)
C31 C7 C8 C13 141.5(3)
C33 C14 C15 C16 -42.8(4)
C33 C14 C15 C20 138.3(3)
C35 C21 C22 C23 -39.5(3)
C35 C21 C22 C27 140.9(3)
C37 C5 C6 C1 -180.0(3)
C37 C5 C6 O6 1.6(4)
C38 C12 C13 C8 -174.9(3)
C38 C12 C13 O13 2.3(4)
C39 C19 C20 C15 -178.6(3)
C39 C19 C20 O20 -2.0(4)
C40 C26 C27 C22 -168.4(3)
C40 C26 C27 O27 7.2(4)
O4 C4 C5 C6 176.8(3)
O4 C4 C5 C37 -2.6(4)
O11 C11 C12 C13 178.8(2)
O11 C11 C12 C38 -2.6(4)
O18 C18 C19 C20 177.9(2)
O18 C18 C19 C39 -1.3(4)
O25 C25 C26 C27 -177.2(2)
O25 C25 C26 C40 -2.4(4)
C2A C3A C4A C5A -0.9(5)
C3A C2A N1A C6A 2.0(4)
C3A C2A N1A O1A -176.6(2)
C3A C4A C5A C6A 0.3(5)
C4A C5A C6A N1A 1.5(5)
C5A C6A N1A C2A -2.7(4)
C5A C6A N1A O1A 176.0(3)
C7A C2A C3A C4A -179.1(3)
C7A C2A N1A C6A -179.1(3)
C7A C2A N1A O1A 2.3(4)
N1A C2A C3A C4A -0.2(5)
C2B C3B C4B C5B -1.4(7)
C3B C2B N2B C6B -0.3(5)
C3B C2B N2B O2B -179.1(3)
C3B C4B C5B C6B 0.7(7)
C4B C5B C6B N2B 0.1(6)
C5B C6B N2B C2B -0.3(5)
C5B C6B N2B O2B 178.5(3)
C7B C2B C3B C4B -178.8(4)
C7B C2B N2B C6B 179.6(3)
C7B C2B N2B O2B 0.8(4)
N2B C2B C3B C4B 1.2(6)
